data_7220090
loop_
_publ_author_name
'Guo, Hongchao'
'Li, Zhen'
'Yu, Hao'
'Feng, Yalin'
'Hou, Zhanfeng'
'Zhang, Lei'
'Yang, Wenjun'
'Wu, Yang'
'Xiao, Yumei'

_publ_section_title
;
 Phosphine-catalyzed [4 + 3] Cycloaddition Reaction of Aromatic Azomethine
 Imines with Allenoates
;
_journal_name_full 'RSC Adv.'
_journal_paper_doi 10.1039/C5RA04374C
_journal_year 2015
_chemical_formula_moiety 'C26 H22 N2 O3, C2 H6 O S'
_chemical_formula_sum 'C28 H28 N2 O4 S'
_chemical_formula_weight 488.58
_chemical_name_systematic
;
 ?
;
_space_group_crystal_system triclinic
_space_group_IT_number 2
_space_group_name_Hall '-P 1'
_space_group_name_H-M_alt 'P -1'
_symmetry_space_group_name_Hall '-P 1'
_symmetry_space_group_name_H-M 'P -1'
_atom_sites_solution_hydrogens geom
_audit_creation_date 2014-05-08
_audit_creation_method
;
Olex2 1.2
(compiled 2014.03.20 svn.r2914 for OlexSys, GUI svn.r4816)
;
_audit_update_record
;
2015-02-14 deposited with the CCDC.
2015-04-08 downloaded from the CCDC.
;
_cell_angle_alpha 97.33(3)
_cell_angle_beta 104.20(3)
_cell_angle_gamma 110.31(3)
_cell_formula_units_Z 2
_cell_length_a 9.4629(19)
_cell_length_b 10.003(2)
_cell_length_c 14.426(3)
_cell_measurement_reflns_used 3987
_cell_measurement_temperature 173.1500
_cell_measurement_theta_max 27.4855
_cell_measurement_theta_min 1.4977
_cell_volume 1207.0(6)
_computing_cell_refinement 'CrystalClear (Rigaku Inc., 2007)'
_computing_data_collection 'CrystalClear (Rigaku Inc., 2007)'
_computing_data_reduction 'CrystalClear (Rigaku Inc., 2007)'
_computing_molecular_graphics 'Olex2 (Dolomanov et al., 2013)'
_computing_publication_material 'Olex2 (Dolomanov et al., 2013)'
_computing_structure_refinement 'ShelXL (Sheldrick, 2013)'
_computing_structure_solution
;
 'XS (Sheldrick, 2013)'
;
_diffrn_ambient_temperature 173.1500
_diffrn_detector_area_resol_mean 28.5714
_diffrn_measured_fraction_theta_full 0.997
_diffrn_measured_fraction_theta_max 0.995
_diffrn_measurement_device
;
Saturn724 (2x2 bin mode)
;
_diffrn_measurement_device_details
;
AFC10: Fixed Chi 2 circle
;
_diffrn_measurement_device_type 'Saturn724+ CCD'
_diffrn_measurement_method dtprofit.ref
_diffrn_orient_matrix_type d*Trek
_diffrn_orient_matrix_UB_11 -0.0886
_diffrn_orient_matrix_UB_12 -0.0461
_diffrn_orient_matrix_UB_13 0.0638
_diffrn_orient_matrix_UB_21 -0.0390
_diffrn_orient_matrix_UB_22 0.0689
_diffrn_orient_matrix_UB_23 0.0758
_diffrn_orient_matrix_UB_31 -0.0635
_diffrn_orient_matrix_UB_32 0.0232
_diffrn_orient_matrix_UB_33 -0.0289
_diffrn_radiation_detector CCD
_diffrn_radiation_monochromator 'Graphite Monochromator'
_diffrn_radiation_type MoK\a
_diffrn_radiation_wavelength 0.71073
_diffrn_reflns_av_R_equivalents 0.0326
_diffrn_reflns_av_unetI/netI 0.0382
_diffrn_reflns_Laue_measured_fraction_full 0.997
_diffrn_reflns_Laue_measured_fraction_max 0.995
_diffrn_reflns_limit_h_max 12
_diffrn_reflns_limit_h_min -11
_diffrn_reflns_limit_k_max 12
_diffrn_reflns_limit_k_min -12
_diffrn_reflns_limit_l_max 18
_diffrn_reflns_limit_l_min -18
_diffrn_reflns_number 15687
_diffrn_reflns_point_group_measured_fraction_full 0.997
_diffrn_reflns_point_group_measured_fraction_max 0.995
_diffrn_reflns_theta_full 26.000
_diffrn_reflns_theta_max 27.504
_diffrn_reflns_theta_min 1.498
_diffrn_source 'Sealed Tube'
_diffrn_source_current 30.0000
_diffrn_source_power 1.5000
_diffrn_source_voltage 50.0000
_exptl_absorpt_coefficient_mu 0.172
_exptl_absorpt_correction_T_max 1.0000
_exptl_absorpt_correction_T_min 0.8984
_exptl_absorpt_correction_type multi-scan
_exptl_crystal_colour Colorless
_exptl_crystal_density_diffrn 1.344
_exptl_crystal_description plate
_exptl_crystal_F_000 516
_exptl_crystal_size_max 0.42
_exptl_crystal_size_mid 0.31
_exptl_crystal_size_min 0.04
_refine_diff_density_max 0.258
_refine_diff_density_min -0.289
_refine_diff_density_rms 0.047
_refine_ls_extinction_method none
_refine_ls_goodness_of_fit_ref 1.151
_refine_ls_hydrogen_treatment constr
_refine_ls_matrix_type full
_refine_ls_number_parameters 320
_refine_ls_number_reflns 5523
_refine_ls_number_restraints 0
_refine_ls_restrained_S_all 1.151
_refine_ls_R_factor_all 0.0661
_refine_ls_R_factor_gt 0.0553
_refine_ls_shift/su_max 0.001
_refine_ls_shift/su_mean 0.000
_refine_ls_structure_factor_coef Fsqd
_refine_ls_weighting_details 'w=1/[\s^2^(Fo^2^)+(0.0333P)^2^+0.6801P] where P=(Fo^2^+2Fc^2^)/3'
_refine_ls_weighting_scheme calc
_refine_ls_wR_factor_gt 0.1086
_refine_ls_wR_factor_ref 0.1145
_reflns_Friedel_coverage 0.000
_reflns_number_gt 4878
_reflns_number_total 5523
_reflns_threshold_expression 'I > 2\s(I)'
_cod_data_source_file c5ra04374c2.cif
_cod_data_source_block sa3361
_cod_original_cell_volume 1207.1(5)
_cod_database_code 7220090
_shelxl_version_number 2013-4
_shelx_space_group_comment
;
The symmetry employed for this shelxl refinement is uniquely defined
by the following loop, which should always be used as a source of
symmetry information in preference to the above space-group names.
They are only intended as comments.
;
_diffrn_number_total 5523
_olex2_refinement_description
;
1. Fixed Uiso
 At 1.2 times of:
  All C(H) groups, All C(H,H) groups
 At 1.5 times of:
  All C(H,H,H) groups, All O(H) groups
2.a Ternary CH refined with riding coordinates:
 C9(H9), C17(H17)
2.b Secondary CH2 refined with riding coordinates:
 C14(H14A,H14B)
2.c Aromatic/amide H refined with riding coordinates:
 C2(H2), C3(H3A), C4(H4), C5(H5), C10(H10), C11(H11), C12(H12), C13(H13),
 C15(H15), C19(H19), C20(H20), C21(H21), C22(H22), C23(H23)
2.d Idealised Me refined as rotating group:
 C26(H26A,H26B,H26C), C27(H27A,H27B,H27C), C28(H28A,H28B,H28C)
2.e Idealised tetrahedral OH refined as rotating group:
 O3(H3)
;

loop_
_space_group_symop_operation_xyz
'x, y, z'
'-x, -y, -z'

loop_
_atom_site_label
_atom_site_type_symbol
_atom_site_fract_x
_atom_site_fract_y
_atom_site_fract_z
_atom_site_U_iso_or_equiv
_atom_site_adp_type
_atom_site_occupancy
_atom_site_site_symmetry_order
_atom_site_calc_flag
_atom_site_refinement_flags_posn
O1 O 0.65965(17) 1.52421(15) 0.85716(11) 0.0369(4) Uani 1 1 d .
O2 O 0.13986(17) 1.37279(16) 0.64971(11) 0.0339(3) Uani 1 1 d .
O3 O 0.00346(16) 1.32734(17) 0.75593(11) 0.0318(3) Uani 1 1 d .
H3 H -0.0585 1.3492 0.7164 0.048 Uiso 1 1 calc GR
N1 N 0.47234(18) 1.14958(17) 0.84883(11) 0.0235(3) Uani 1 1 d .
N2 N 0.50951(18) 1.28213(16) 0.82159(11) 0.0218(3) Uani 1 1 d .
C1 C 0.2680(2) 0.9795(2) 0.89749(13) 0.0222(4) Uani 1 1 d .
C2 C 0.1277(2) 0.9501(2) 0.92060(15) 0.0294(4) Uani 1 1 d .
H2 H 0.1125 1.0254 0.9563 0.035 Uiso 1 1 calc R
C3 C 0.0100(2) 0.8097(2) 0.89095(16) 0.0335(5) Uani 1 1 d .
H3A H -0.0824 0.7907 0.9081 0.040 Uiso 1 1 calc R
C4 C 0.0301(2) 0.6981(2) 0.83611(15) 0.0318(5) Uani 1 1 d .
H4 H -0.0495 0.6043 0.8154 0.038 Uiso 1 1 calc R
C5 C 0.1688(2) 0.7259(2) 0.81187(14) 0.0278(4) Uani 1 1 d .
H5 H 0.1810 0.6506 0.7741 0.033 Uiso 1 1 calc R
C6 C 0.2904(2) 0.8655(2) 0.84350(13) 0.0220(4) Uani 1 1 d .
C7 C 0.4395(2) 0.8989(2) 0.81866(13) 0.0222(4) Uani 1 1 d .
C8 C 0.5233(2) 1.0436(2) 0.81416(13) 0.0226(4) Uani 1 1 d .
C9 C 0.4033(2) 1.1287(2) 0.92971(13) 0.0219(4) Uani 1 1 d .
H9 H 0.4845 1.1274 0.9863 0.026 Uiso 1 1 calc R
C10 C 0.4975(2) 0.7926(2) 0.79568(14) 0.0271(4) Uani 1 1 d .
H10 H 0.4456 0.6974 0.8010 0.033 Uiso 1 1 calc R
C11 C 0.6306(2) 0.8263(2) 0.76518(14) 0.0315(5) Uani 1 1 d .
H11 H 0.6701 0.7552 0.7523 0.038 Uiso 1 1 calc R
C12 C 0.7051(2) 0.9670(2) 0.75398(15) 0.0329(5) Uani 1 1 d .
H12 H 0.7917 0.9885 0.7305 0.039 Uiso 1 1 calc R
C13 C 0.6519(2) 1.0753(2) 0.77741(14) 0.0283(4) Uani 1 1 d .
H13 H 0.7015 1.1689 0.7688 0.034 Uiso 1 1 calc R
C14 C 0.3591(2) 1.2566(2) 0.96005(13) 0.0246(4) Uani 1 1 d .
H14A H 0.3156 1.2399 1.0138 0.029 Uiso 1 1 calc R
H14B H 0.4553 1.3451 0.9850 0.029 Uiso 1 1 calc R
C15 C 0.2420(2) 1.28298(19) 0.88057(14) 0.0243(4) Uani 1 1 d .
H15 H 0.1537 1.2884 0.8956 0.029 Uiso 1 1 calc R
C16 C 0.2490(2) 1.29954(19) 0.79130(13) 0.0222(4) Uani 1 1 d .
C17 C 0.3784(2) 1.29432(19) 0.74848(13) 0.0215(4) Uani 1 1 d .
H17 H 0.4215 1.3876 0.7300 0.026 Uiso 1 1 calc R
C18 C 0.3213(2) 1.1725(2) 0.65652(13) 0.0224(4) Uani 1 1 d .
C19 C 0.4111(2) 1.1880(2) 0.59237(14) 0.0285(4) Uani 1 1 d .
H19 H 0.5031 1.2717 0.6063 0.034 Uiso 1 1 calc R
C20 C 0.3648(3) 1.0801(2) 0.50796(16) 0.0348(5) Uani 1 1 d .
H20 H 0.4252 1.0920 0.4652 0.042 Uiso 1 1 calc R
C21 C 0.2293(3) 0.9552(2) 0.48712(16) 0.0393(5) Uani 1 1 d .
H21 H 0.1976 0.8828 0.4302 0.047 Uiso 1 1 calc R
C22 C 0.1412(3) 0.9381(2) 0.55108(17) 0.0418(6) Uani 1 1 d .
H22 H 0.0502 0.8535 0.5374 0.050 Uiso 1 1 calc R
C23 C 0.1868(2) 1.0460(2) 0.63573(15) 0.0317(5) Uani 1 1 d .
H23 H 0.1266 1.0331 0.6786 0.038 Uiso 1 1 calc R
C24 C 0.1259(2) 1.3359(2) 0.72511(14) 0.0242(4) Uani 1 1 d .
C25 C 0.6428(2) 1.4046(2) 0.87485(15) 0.0274(4) Uani 1 1 d .
C26 C 0.7651(3) 1.3833(3) 0.95341(17) 0.0406(5) Uani 1 1 d .
H26A H 0.8651 1.4178 0.9408 0.061 Uiso 1 1 calc GR
H26B H 0.7326 1.2811 0.9532 0.061 Uiso 1 1 calc GR
H26C H 0.7756 1.4375 1.0164 0.061 Uiso 1 1 calc GR
S1 S -0.15342(6) 1.48679(6) 0.56551(4) 0.02896(13) Uani 1 1 d .
O4 O -0.19557(16) 1.40338(16) 0.64225(10) 0.0314(3) Uani 1 1 d .
C27 C -0.2921(3) 1.3729(3) 0.45124(16) 0.0470(6) Uani 1 1 d .
H27A H -0.2709 1.2870 0.4357 0.071 Uiso 1 1 calc GR
H27B H -0.2828 1.4259 0.4005 0.071 Uiso 1 1 calc GR
H27C H -0.3976 1.3445 0.4558 0.071 Uiso 1 1 calc GR
C28 C -0.2316(3) 1.6242(3) 0.5744(2) 0.0463(6) Uani 1 1 d .
H28A H -0.3378 1.5814 0.5774 0.069 Uiso 1 1 calc GR
H28B H -0.2328 1.6654 0.5178 0.069 Uiso 1 1 calc GR
H28C H -0.1666 1.7000 0.6328 0.069 Uiso 1 1 calc GR

loop_
_atom_site_aniso_label
_atom_site_aniso_U_11
_atom_site_aniso_U_22
_atom_site_aniso_U_33
_atom_site_aniso_U_23
_atom_site_aniso_U_13
_atom_site_aniso_U_12
O1 0.0323(8) 0.0220(7) 0.0460(9) 0.0039(7) 0.0095(7) 0.0019(6)
O2 0.0372(8) 0.0439(9) 0.0346(8) 0.0211(7) 0.0167(7) 0.0244(7)
O3 0.0271(7) 0.0437(9) 0.0347(8) 0.0181(7) 0.0129(6) 0.0204(7)
N1 0.0273(8) 0.0223(8) 0.0268(8) 0.0105(7) 0.0132(7) 0.0118(7)
N2 0.0206(8) 0.0179(7) 0.0246(8) 0.0065(6) 0.0056(6) 0.0051(6)
C1 0.0240(9) 0.0237(9) 0.0194(9) 0.0074(7) 0.0068(7) 0.0091(8)
C2 0.0298(10) 0.0305(10) 0.0310(10) 0.0073(9) 0.0128(8) 0.0132(9)
C3 0.0251(10) 0.0377(12) 0.0384(12) 0.0103(10) 0.0141(9) 0.0097(9)
C4 0.0275(10) 0.0267(10) 0.0323(11) 0.0064(9) 0.0066(9) 0.0022(8)
C5 0.0327(11) 0.0235(10) 0.0256(10) 0.0039(8) 0.0085(8) 0.0101(9)
C6 0.0242(9) 0.0235(9) 0.0186(8) 0.0066(7) 0.0054(7) 0.0099(8)
C7 0.0248(9) 0.0251(9) 0.0169(8) 0.0046(7) 0.0046(7) 0.0115(8)
C8 0.0236(9) 0.0264(9) 0.0187(9) 0.0052(7) 0.0050(7) 0.0122(8)
C9 0.0225(9) 0.0251(9) 0.0182(8) 0.0057(7) 0.0055(7) 0.0098(8)
C10 0.0331(11) 0.0269(10) 0.0226(9) 0.0046(8) 0.0066(8) 0.0152(9)
C11 0.0378(11) 0.0378(11) 0.0276(10) 0.0057(9) 0.0112(9) 0.0252(10)
C12 0.0308(11) 0.0457(13) 0.0304(11) 0.0102(9) 0.0156(9) 0.0201(10)
C13 0.0266(10) 0.0330(11) 0.0281(10) 0.0113(8) 0.0108(8) 0.0122(9)
C14 0.0295(10) 0.0233(9) 0.0212(9) 0.0042(7) 0.0087(8) 0.0106(8)
C15 0.0283(10) 0.0208(9) 0.0262(10) 0.0038(8) 0.0099(8) 0.0120(8)
C16 0.0228(9) 0.0178(8) 0.0254(9) 0.0055(7) 0.0069(7) 0.0075(7)
C17 0.0215(9) 0.0193(9) 0.0233(9) 0.0074(7) 0.0065(7) 0.0072(7)
C18 0.0216(9) 0.0229(9) 0.0239(9) 0.0071(7) 0.0060(7) 0.0101(8)
C19 0.0271(10) 0.0320(11) 0.0290(10) 0.0097(8) 0.0106(8) 0.0126(9)
C20 0.0408(12) 0.0426(12) 0.0303(11) 0.0099(9) 0.0171(9) 0.0227(11)
C21 0.0491(14) 0.0352(12) 0.0301(11) -0.0029(9) 0.0073(10) 0.0196(11)
C22 0.0372(12) 0.0299(11) 0.0444(13) -0.0037(10) 0.0085(10) 0.0040(10)
C23 0.0293(11) 0.0289(11) 0.0340(11) 0.0039(9) 0.0132(9) 0.0070(9)
C24 0.0269(10) 0.0193(9) 0.0269(10) 0.0054(7) 0.0093(8) 0.0093(8)
C25 0.0229(10) 0.0243(10) 0.0296(10) 0.0020(8) 0.0090(8) 0.0040(8)
C26 0.0271(11) 0.0416(13) 0.0387(12) 0.0044(10) -0.0010(9) 0.0062(10)
S1 0.0243(3) 0.0328(3) 0.0323(3) 0.0108(2) 0.0103(2) 0.0121(2)
O4 0.0279(7) 0.0398(8) 0.0312(8) 0.0147(6) 0.0105(6) 0.0154(7)
C27 0.0574(16) 0.0409(13) 0.0290(12) 0.0091(10) 0.0076(11) 0.0069(12)
C28 0.0526(15) 0.0447(14) 0.0537(15) 0.0176(12) 0.0179(12) 0.0305(12)

loop_
_atom_type_symbol
_atom_type_description
_atom_type_scat_dispersion_real
_atom_type_scat_dispersion_imag
_atom_type_scat_source
C C 0.0033 0.0016 'International Tables Vol C Tables 4.2.6.8 and 6.1.1.4'
H H 0.0000 0.0000 'International Tables Vol C Tables 4.2.6.8 and 6.1.1.4'
N N 0.0061 0.0033 'International Tables Vol C Tables 4.2.6.8 and 6.1.1.4'
O O 0.0106 0.0060 'International Tables Vol C Tables 4.2.6.8 and 6.1.1.4'
S S 0.1246 0.1234 'International Tables Vol C Tables 4.2.6.8 and 6.1.1.4'

loop_
_geom_angle_atom_site_label_1
_geom_angle_atom_site_label_2
_geom_angle_atom_site_label_3
_geom_angle
N2 N1 C8 121.60(15)
N2 N1 C9 119.69(15)
C8 N1 C9 117.75(15)
N1 N2 C17 114.76(15)
C25 N2 N1 122.50(16)
C25 N2 C17 120.88(16)
C2 C1 C6 119.48(18)
C2 C1 C9 123.67(17)
C6 C1 C9 116.83(16)
C3 C2 C1 120.69(19)
C4 C3 C2 120.04(19)
C3 C4 C5 119.98(19)
C4 C5 C6 120.80(18)
C1 C6 C7 118.84(17)
C5 C6 C1 118.96(17)
C5 C6 C7 122.14(17)
C8 C7 C6 118.29(16)
C10 C7 C6 123.06(17)
C10 C7 C8 118.60(17)
N1 C8 C7 116.68(16)
N1 C8 C13 123.36(17)
C13 C8 C7 119.96(17)
N1 C9 C1 107.65(15)
N1 C9 C14 110.56(15)
C1 C9 C14 115.06(16)
C11 C10 C7 121.10(19)
C10 C11 C12 119.61(19)
C13 C12 C11 120.67(19)
C12 C13 C8 119.71(19)
C15 C14 C9 115.93(15)
C16 C15 C14 128.12(18)
C15 C16 C17 126.49(17)
C15 C16 C24 120.02(17)
C24 C16 C17 113.39(15)
N2 C17 C16 111.53(15)
N2 C17 C18 109.11(15)
C16 C17 C18 114.10(15)
C19 C18 C17 118.31(17)
C23 C18 C17 122.77(17)
C23 C18 C19 118.90(18)
C20 C19 C18 120.64(19)
C21 C20 C19 120.1(2)
C22 C21 C20 119.6(2)
C21 C22 C23 120.6(2)
C18 C23 C22 120.2(2)
O2 C24 O3 122.96(18)
O2 C24 C16 122.14(17)
O3 C24 C16 114.89(16)
O1 C25 N2 120.46(19)
O1 C25 C26 122.30(19)
N2 C25 C26 117.24(18)
O4 S1 C27 105.23(10)
O4 S1 C28 105.06(11)
C27 S1 C28 97.67(13)

loop_
_geom_bond_atom_site_label_1
_geom_bond_atom_site_label_2
_geom_bond_distance
O1 C25 1.220(2)
O2 C24 1.215(2)
O3 C24 1.319(2)
N1 N2 1.383(2)
N1 C8 1.394(2)
N1 C9 1.474(2)
N2 C17 1.470(2)
N2 C25 1.376(3)
C1 C2 1.390(3)
C1 C6 1.405(3)
C1 C9 1.512(3)
C2 C3 1.387(3)
C3 C4 1.379(3)
C4 C5 1.385(3)
C5 C6 1.396(3)
C6 C7 1.477(3)
C7 C8 1.408(3)
C7 C10 1.395(3)
C8 C13 1.398(3)
C9 C14 1.523(3)
C10 C11 1.382(3)
C11 C12 1.389(3)
C12 C13 1.383(3)
C14 C15 1.507(3)
C15 C16 1.334(3)
C16 C17 1.514(3)
C16 C24 1.496(3)
C17 C18 1.522(3)
C18 C19 1.391(3)
C18 C23 1.382(3)
C19 C20 1.383(3)
C20 C21 1.378(3)
C21 C22 1.376(3)
C22 C23 1.387(3)
C25 C26 1.502(3)
S1 O4 1.5173(15)
S1 C27 1.777(3)
S1 C28 1.778(2)

loop_
_geom_torsion_atom_site_label_1
_geom_torsion_atom_site_label_2
_geom_torsion_atom_site_label_3
_geom_torsion_atom_site_label_4
_geom_torsion
N1 N2 C17 C16 68.72(19)
N1 N2 C17 C18 -58.24(19)
N1 N2 C25 O1 -169.13(17)
N1 N2 C25 C26 11.7(3)
N1 C8 C13 C12 173.31(18)
N1 C9 C14 C15 58.9(2)
N2 N1 C8 C7 -159.72(16)
N2 N1 C8 C13 21.1(3)
N2 N1 C9 C1 135.75(16)
N2 N1 C9 C14 9.3(2)
N2 C17 C18 C19 -77.4(2)
N2 C17 C18 C23 100.9(2)
C1 C2 C3 C4 -1.4(3)
C1 C6 C7 C8 -24.6(2)
C1 C6 C7 C10 158.08(17)
C1 C9 C14 C15 -63.3(2)
C2 C1 C6 C5 1.8(3)
C2 C1 C6 C7 179.39(17)
C2 C1 C9 N1 -142.94(18)
C2 C1 C9 C14 -19.2(3)
C2 C3 C4 C5 1.0(3)
C3 C4 C5 C6 0.9(3)
C4 C5 C6 C1 -2.3(3)
C4 C5 C6 C7 -179.79(18)
C5 C6 C7 C8 152.92(18)
C5 C6 C7 C10 -24.4(3)
C6 C1 C2 C3 0.0(3)
C6 C1 C9 N1 38.8(2)
C6 C1 C9 C14 162.54(16)
C6 C7 C8 N1 9.9(2)
C6 C7 C8 C13 -170.86(17)
C6 C7 C10 C11 174.73(18)
C7 C8 C13 C12 -5.8(3)
C7 C10 C11 C12 -2.2(3)
C8 N1 N2 C17 104.20(19)
C8 N1 N2 C25 -91.2(2)
C8 N1 C9 C1 -55.3(2)
C8 N1 C9 C14 178.28(15)
C8 C7 C10 C11 -2.6(3)
C9 N1 N2 C17 -87.26(19)
C9 N1 N2 C25 77.3(2)
C9 N1 C8 C7 31.5(2)
C9 N1 C8 C13 -147.63(18)
C9 C1 C2 C3 -178.22(18)
C9 C1 C6 C5 -179.83(16)
C9 C1 C6 C7 -2.3(2)
C9 C14 C15 C16 -52.6(3)
C10 C7 C8 N1 -172.59(16)
C10 C7 C8 C13 6.6(3)
C10 C11 C12 C13 3.1(3)
C11 C12 C13 C8 1.0(3)
C14 C15 C16 C17 0.5(3)
C14 C15 C16 C24 -175.57(17)
C15 C16 C17 N2 -5.5(3)
C15 C16 C17 C18 118.7(2)
C15 C16 C24 O2 169.04(19)
C15 C16 C24 O3 -9.7(3)
C16 C17 C18 C19 157.16(17)
C16 C17 C18 C23 -24.6(3)
C17 N2 C25 O1 -5.5(3)
C17 N2 C25 C26 175.35(17)
C17 C16 C24 O2 -7.5(3)
C17 C16 C24 O3 173.72(16)
C17 C18 C19 C20 179.70(18)
C17 C18 C23 C22 -179.49(19)
C18 C19 C20 C21 -0.6(3)
C19 C18 C23 C22 -1.3(3)
C19 C20 C21 C22 -0.4(3)
C20 C21 C22 C23 0.6(4)
C21 C22 C23 C18 0.3(4)
C23 C18 C19 C20 1.4(3)
C24 C16 C17 N2 170.78(14)
C24 C16 C17 C18 -65.0(2)
C25 N2 C17 C16 -96.1(2)
C25 N2 C17 C18 136.91(17)
